data_7200078
loop_
_publ_author_name
'Kendrick, John'
'Gourlay, Matthew D.'
'Neumann, Marcus A.'
'Leusen, Frank J. J.'

_publ_section_title
;
 Predicting spontaneous racemate resolution using recent developments in
 crystal structure prediction
;
_journal_issue 11
_journal_name_full CrystEngComm
_journal_page_first 2391
_journal_page_last 2399
_journal_paper_doi 10.1039/b909038j
_journal_volume 11
_journal_year 2009
_space_group_IT_number 14
_symmetry_cell_setting monoclinic
_symmetry_Int_Tables_number 14
_symmetry_space_group_name_Hall '-P 2ybc'
_symmetry_space_group_name_H-M 'P 1 21/c 1'
_cell_angle_alpha 90.000000
_cell_angle_beta 161.203691
_cell_angle_gamma 90.000000
_cell_length_a 15.266658
_cell_length_b 8.166069
_cell_length_c 12.801646
_cell_volume 514.227
_cod_data_source_file 4HMO_racemic.cif
_cod_data_source_block 4HMO_R_11
_cod_original_sg_symbol_H-M 'P 2_1/c'
_cod_struct_determination_method theoretical
_cod_database_code 7200078

loop_
_symmetry_equiv_pos_site_id
_symmetry_equiv_pos_as_xyz
1 x,y,z
2 -x,y+1/2,-z+1/2
3 -x,-y,-z
4 x,-y+1/2,z+1/2

loop_
_atom_site_label
_atom_site_type_symbol
_atom_site_fract_x
_atom_site_fract_y
_atom_site_fract_z
C46 C 0.726120 0.266930 1.397659
C47 C 0.849987 0.356180 1.442903
O48 O 0.641120 0.349292 1.126135
C49 C 0.444035 0.241780 0.934374
N50 N 0.504609 0.178195 1.096890
O51 O 0.244364 0.215670 0.652475
C52 C 0.609422 0.381080 1.349745
O53 O 0.813170 0.475666 1.632434
H54 H 0.874889 0.182180 1.599625
H55 H 0.965053 0.403560 1.826881
H56 H 1.030291 0.293829 1.616216
H57 H 0.372796 0.101310 0.987872
H58 H 0.472707 0.469621 1.157745
H59 H 0.894444 0.485156 1.508968
H60 H 0.490421 0.308171 1.271475
